data_1512707
loop_
_publ_author_name
'Pradhumn Singh'
'Dipanwita Das'
'Om Prakash'
'Ajai K. Singh'

_publ_section_title
;
 Synthesis and structural chemistry of N-{2-(arylthio/seleno)
 ethyl}morpholine/piperidine-palladium(II) complexes as potent catalysts
 for the Heck reaction
;
_journal_name_full
;
Inorganica Chimica Acta
;
_journal_page_first 77
_journal_page_last 84
_journal_volume 393
_journal_year 2012
_chemical_formula_moiety 'C12 H17 Cl2 N O Pd S'
_chemical_formula_sum 'C12 H17 Cl2 N O Pd S'
_chemical_formula_weight 400.64
_space_group_IT_number 61
_symmetry_cell_setting orthorhombic
_symmetry_space_group_name_Hall '-P 2ac 2ab'
_symmetry_space_group_name_H-M 'P b c a'
_atom_sites_solution_hydrogens geom
_atom_sites_solution_primary direct
_atom_sites_solution_secondary difmap
_cell_angle_alpha 90.00
_cell_angle_beta 90.00
_cell_angle_gamma 90.00
_cell_formula_units_Z 8
_cell_length_a 7.7390(19)
_cell_length_b 9.812(2)
_cell_length_c 37.950(9)
_cell_measurement_reflns_used 6256
_cell_measurement_temperature 100(2)
_cell_measurement_theta_max 28.26
_cell_measurement_theta_min 2.84
_cell_volume 2881.7(11)
_computing_cell_refinement 'Bruker SMART'
_computing_data_collection 'Bruker SMART'
_computing_data_reduction 'Bruker SAINT'
_computing_molecular_graphics 'Bruker SHELXTL'
_computing_publication_material 'Bruker SHELXTL'
_computing_structure_refinement 'SHELXL-97 (Sheldrick, 1997)'
_computing_structure_solution 'SHELXS-97 (Sheldrick, 1990)'
_diffrn_ambient_temperature 100(2)
_diffrn_measured_fraction_theta_full 0.993
_diffrn_measured_fraction_theta_max 0.993
_diffrn_measurement_device_type 'CCD area detector'
_diffrn_measurement_method 'phi and omega scans'
_diffrn_radiation_monochromator graphite
_diffrn_radiation_source 'fine-focus sealed tube'
_diffrn_radiation_type MoK\a
_diffrn_radiation_wavelength 0.71073
_diffrn_reflns_av_R_equivalents 0.0341
_diffrn_reflns_av_sigmaI/netI 0.0258
_diffrn_reflns_limit_h_max 9
_diffrn_reflns_limit_h_min -9
_diffrn_reflns_limit_k_max 11
_diffrn_reflns_limit_k_min -11
_diffrn_reflns_limit_l_max 45
_diffrn_reflns_limit_l_min -45
_diffrn_reflns_number 13411
_diffrn_reflns_theta_full 25.00
_diffrn_reflns_theta_max 25.00
_diffrn_reflns_theta_min 2.15
_exptl_absorpt_coefficient_mu 1.790
_exptl_absorpt_correction_T_max 0.749
_exptl_absorpt_correction_T_min 0.635
_exptl_absorpt_correction_type multi-scan
_exptl_absorpt_process_details '(SADABS; Sheldrick, 1996)'
_exptl_crystal_colour Red
_exptl_crystal_density_diffrn 1.847
_exptl_crystal_density_meas 1.852
_exptl_crystal_density_method 'not measured'
_exptl_crystal_description Rods
_exptl_crystal_F_000 1600.0
_exptl_crystal_size_max 0.462
_exptl_crystal_size_mid 0.214
_exptl_crystal_size_min 0.164
_refine_diff_density_max 1.428
_refine_diff_density_min -0.583
_refine_diff_density_rms 0.118
_refine_ls_extinction_method none
_refine_ls_goodness_of_fit_ref 1.189
_refine_ls_hydrogen_treatment constr
_refine_ls_matrix_type full
_refine_ls_number_parameters 163
_refine_ls_number_reflns 2517
_refine_ls_number_restraints 0
_refine_ls_restrained_S_all 1.189
_refine_ls_R_factor_all 0.0376
_refine_ls_R_factor_gt 0.0343
_refine_ls_shift/su_max 0.000
_refine_ls_shift/su_mean 0.000
_refine_ls_structure_factor_coef Fsqd
_refine_ls_weighting_details 'calc w=1/[\s^2^(Fo^2^)+(0.0411P)^2^+4.1076P] where P=(Fo^2^+2Fc^2^)/3'
_refine_ls_weighting_scheme calc
_refine_ls_wR_factor_gt 0.0853
_refine_ls_wR_factor_ref 0.0871
_reflns_number_gt 2320
_reflns_number_total 2517
_reflns_threshold_expression >2sigma(I)
_cod_data_source_file ICA-2013-394-77-84-4.cif
_cod_data_source_block complex-1
_cod_original_sg_symbol_H-M Pbca
_cod_database_code 1512707

loop_
_symmetry_equiv_pos_as_xyz
'x, y, z'
'-x+1/2, -y, z+1/2'
'-x, y+1/2, -z+1/2'
'x+1/2, -y+1/2, -z'
'-x, -y, -z'
'x-1/2, y, -z-1/2'
'x, -y-1/2, z-1/2'
'-x-1/2, y-1/2, z'

loop_
_atom_site_label
_atom_site_type_symbol
_atom_site_fract_x
_atom_site_fract_y
_atom_site_fract_z
_atom_site_U_iso_or_equiv
_atom_site_adp_type
_atom_site_occupancy
_atom_site_symmetry_multiplicity
_atom_site_calc_flag
_atom_site_refinement_flags
Pd1 Pd 0.24391(3) 0.70864(3) 0.385318(7) 0.01433(13) Uani 1 1 d .
S1 S 0.41604(11) 0.58570(9) 0.34921(2) 0.0178(2) Uani 1 1 d .
Cl1 Cl 0.05116(11) 0.79480(9) 0.42682(2) 0.0187(2) Uani 1 1 d .
Cl2 Cl 0.02373(12) 0.67605(10) 0.34577(2) 0.0241(2) Uani 1 1 d .
N1 N 0.4592(4) 0.7484(3) 0.41750(8) 0.0152(6) Uani 1 1 d .
C1 C 0.4591(5) 0.8961(4) 0.42725(10) 0.0198(8) Uani 1 1 d .
H1A H 0.3430 0.9216 0.4360 0.024 Uiso 1 1 calc R
H1B H 0.4832 0.9513 0.4060 0.024 Uiso 1 1 calc R
C2 C 0.5932(5) 0.9297(4) 0.45549(10) 0.0227(8) Uani 1 1 d .
H2A H 0.7103 0.9118 0.4461 0.027 Uiso 1 1 calc R
H2B H 0.5857 1.0276 0.4615 0.027 Uiso 1 1 calc R
C3 C 0.5815(5) 0.7094(4) 0.47802(10) 0.0224(9) Uani 1 1 d .
H3A H 0.5660 0.6547 0.4997 0.027 Uiso 1 1 calc R
H3B H 0.6987 0.6909 0.4687 0.027 Uiso 1 1 calc R
C4 C 0.4474(5) 0.6664(4) 0.45078(9) 0.0181(8) Uani 1 1 d .
H4A H 0.4639 0.5688 0.4451 0.022 Uiso 1 1 calc R
H4B H 0.3305 0.6772 0.4610 0.022 Uiso 1 1 calc R
C5 C 0.6212(5) 0.7146(4) 0.39699(10) 0.0189(8) Uani 1 1 d .
H5A H 0.6443 0.7880 0.3797 0.023 Uiso 1 1 calc R
H5B H 0.7205 0.7101 0.4134 0.023 Uiso 1 1 calc R
C6 C 0.6048(5) 0.5805(4) 0.37778(10) 0.0197(8) Uani 1 1 d .
H6A H 0.5929 0.5052 0.3950 0.024 Uiso 1 1 calc R
H6B H 0.7099 0.5638 0.3635 0.024 Uiso 1 1 calc R
C7 C 0.4949(5) 0.6910(4) 0.31430(10) 0.0188(8) Uani 1 1 d .
C8 C 0.5900(5) 0.6264(4) 0.28815(10) 0.0239(9) Uani 1 1 d .
H8 H 0.6101 0.5310 0.2892 0.029 Uiso 1 1 calc R
C9 C 0.6554(5) 0.7033(4) 0.26048(11) 0.0288(10) Uani 1 1 d .
H9 H 0.7216 0.6603 0.2426 0.035 Uiso 1 1 calc R
C10 C 0.6246(5) 0.8423(4) 0.25886(11) 0.0278(9) Uani 1 1 d .
H10 H 0.6675 0.8942 0.2396 0.033 Uiso 1 1 calc R
C11 C 0.5311(5) 0.9058(4) 0.28537(11) 0.0259(9) Uani 1 1 d .
H11 H 0.5127 1.0014 0.2845 0.031 Uiso 1 1 calc R
C12 C 0.4643(5) 0.8306(4) 0.31308(10) 0.0203(8) Uani 1 1 d .
H12 H 0.3984 0.8738 0.3310 0.024 Uiso 1 1 calc R
O1 O 0.5668(3) 0.8504(3) 0.48642(7) 0.0242(6) Uani 1 1 d .

loop_
_atom_site_aniso_label
_atom_site_aniso_U_11
_atom_site_aniso_U_22
_atom_site_aniso_U_33
_atom_site_aniso_U_23
_atom_site_aniso_U_13
_atom_site_aniso_U_12
Pd1 0.01275(19) 0.0131(2) 0.01710(19) -0.00140(11) 0.00066(10) -0.00132(10)
S1 0.0177(5) 0.0147(5) 0.0210(5) -0.0031(4) 0.0018(4) -0.0005(4)
Cl1 0.0156(5) 0.0188(5) 0.0218(5) -0.0026(4) 0.0019(3) 0.0011(3)
Cl2 0.0176(5) 0.0312(6) 0.0234(5) -0.0046(4) -0.0034(4) -0.0037(4)
N1 0.0144(15) 0.0130(15) 0.0183(15) 0.0036(13) 0.0010(12) 0.0009(12)
C1 0.022(2) 0.0119(19) 0.025(2) -0.0041(16) 0.0015(15) -0.0015(15)
C2 0.022(2) 0.0167(19) 0.030(2) -0.0049(17) -0.0021(16) 0.0004(16)
C3 0.028(2) 0.020(2) 0.019(2) -0.0023(16) 0.0000(16) 0.0074(16)
C4 0.022(2) 0.0125(18) 0.0203(19) 0.0018(15) 0.0005(15) 0.0024(15)
C5 0.0152(19) 0.019(2) 0.022(2) -0.0001(16) 0.0000(15) 0.0016(15)
C6 0.0156(19) 0.019(2) 0.025(2) 0.0009(16) 0.0027(15) 0.0041(16)
C7 0.0160(19) 0.021(2) 0.0197(19) -0.0033(16) -0.0012(15) -0.0032(15)
C8 0.022(2) 0.020(2) 0.029(2) -0.0035(17) 0.0020(16) 0.0013(17)
C9 0.028(2) 0.033(2) 0.026(2) -0.0057(18) 0.0076(18) 0.0006(19)
C10 0.026(2) 0.033(2) 0.024(2) 0.0028(18) 0.0029(17) -0.0067(18)
C11 0.028(2) 0.022(2) 0.028(2) -0.0017(17) -0.0003(17) -0.0006(17)
C12 0.0208(19) 0.019(2) 0.021(2) -0.0044(16) 0.0005(15) 0.0007(15)
O1 0.0298(15) 0.0207(15) 0.0220(14) -0.0083(12) -0.0018(11) 0.0027(12)

loop_
_atom_type_symbol
_atom_type_description
_atom_type_scat_dispersion_real
_atom_type_scat_dispersion_imag
_atom_type_scat_source
C C 0.0033 0.0016 'International Tables Vol C Tables 4.2.6.8 and 6.1.1.4'
H H 0.0000 0.0000 'International Tables Vol C Tables 4.2.6.8 and 6.1.1.4'
N N 0.0061 0.0033 'International Tables Vol C Tables 4.2.6.8 and 6.1.1.4'
O O 0.0106 0.0060 'International Tables Vol C Tables 4.2.6.8 and 6.1.1.4'
S S 0.1246 0.1234 'International Tables Vol C Tables 4.2.6.8 and 6.1.1.4'
Cl Cl 0.1484 0.1585 'International Tables Vol C Tables 4.2.6.8 and 6.1.1.4'
Pd Pd -0.9988 1.0072 'International Tables Vol C Tables 4.2.6.8 and 6.1.1.4'

loop_
_geom_angle_atom_site_label_1
_geom_angle_atom_site_label_2
_geom_angle_atom_site_label_3
_geom_angle
N1 Pd1 S1 89.09(9)
N1 Pd1 Cl2 174.28(9)
S1 Pd1 Cl2 88.10(4)
N1 Pd1 Cl1 92.71(9)
S1 Pd1 Cl1 169.01(4)
Cl2 Pd1 Cl1 90.99(4)
C7 S1 C6 100.59(18)
C7 S1 Pd1 110.01(13)
C6 S1 Pd1 97.30(12)
C1 N1 C4 108.1(3)
C1 N1 C5 109.9(3)
C4 N1 C5 111.5(3)
C1 N1 Pd1 108.9(2)
C4 N1 Pd1 110.0(2)
C5 N1 Pd1 108.5(2)
N1 C1 C2 112.5(3)
N1 C1 H1A 109.1
C2 C1 H1A 109.1
N1 C1 H1B 109.1
C2 C1 H1B 109.1
H1A C1 H1B 107.8
O1 C2 C1 111.3(3)
O1 C2 H2A 109.4
C1 C2 H2A 109.4
O1 C2 H2B 109.4
C1 C2 H2B 109.4
H2A C2 H2B 108.0
O1 C3 C4 111.5(3)
O1 C3 H3A 109.3
C4 C3 H3A 109.3
O1 C3 H3B 109.3
C4 C3 H3B 109.3
H3A C3 H3B 108.0
N1 C4 C3 112.4(3)
N1 C4 H4A 109.1
C3 C4 H4A 109.1
N1 C4 H4B 109.1
C3 C4 H4B 109.1
H4A C4 H4B 107.9
C6 C5 N1 111.7(3)
C6 C5 H5A 109.3
N1 C5 H5A 109.3
C6 C5 H5B 109.3
N1 C5 H5B 109.3
H5A C5 H5B 107.9
C5 C6 S1 109.3(3)
C5 C6 H6A 109.8
S1 C6 H6A 109.8
C5 C6 H6B 109.8
S1 C6 H6B 109.8
H6A C6 H6B 108.3
C8 C7 C12 121.0(4)
C8 C7 S1 116.6(3)
C12 C7 S1 122.4(3)
C9 C8 C7 119.1(4)
C9 C8 H8 120.5
C7 C8 H8 120.5
C10 C9 C8 120.3(4)
C10 C9 H9 119.8
C8 C9 H9 119.8
C11 C10 C9 120.0(4)
C11 C10 H10 120.0
C9 C10 H10 120.0
C12 C11 C10 120.4(4)
C12 C11 H11 119.8
C10 C11 H11 119.8
C11 C12 C7 119.1(4)
C11 C12 H12 120.4
C7 C12 H12 120.4
C2 O1 C3 109.6(3)

loop_
_geom_bond_atom_site_label_1
_geom_bond_atom_site_label_2
_geom_bond_distance
Pd1 N1 2.102(3)
Pd1 S1 2.2598(10)
Pd1 Cl2 2.2931(10)
Pd1 Cl1 2.3282(10)
S1 C7 1.787(4)
S1 C6 1.820(4)
N1 C1 1.496(5)
N1 C4 1.500(5)
N1 C5 1.513(5)
C1 C2 1.527(5)
C1 H1A 0.9900
C1 H1B 0.9900
C2 O1 1.423(5)
C2 H2A 0.9900
C2 H2B 0.9900
C3 O1 1.424(5)
C3 C4 1.524(5)
C3 H3A 0.9900
C3 H3B 0.9900
C4 H4A 0.9900
C4 H4B 0.9900
C5 C6 1.509(5)
C5 H5A 0.9900
C5 H5B 0.9900
C6 H6A 0.9900
C6 H6B 0.9900
C7 C8 1.389(5)
C7 C12 1.391(5)
C8 C9 1.388(6)
C8 H8 0.9500
C9 C10 1.387(6)
C9 H9 0.9500
C10 C11 1.387(6)
C10 H10 0.9500
C11 C12 1.384(5)
C11 H11 0.9500
C12 H12 0.9500
